data_2005497
loop_
_publ_author_name
'Huhmann, J. L.'
'Rath, N. P.'
'Corey, J. Y.'

_publ_section_title
;
 (Tetraphenylporphyrinato)hafnium(IV) Diacetate Acetonitrile Solvate
;
_journal_issue 10
_journal_name_full 'Acta Crystallographica Section C'
_journal_page_first 2486
_journal_page_last 2488
_journal_paper_doi 10.1107/S0108270196007780
_journal_volume 52
_journal_year 1996
_chemical_formula_iupac '[Hf (C2 H3 O2)2 (C44 H28 N4)] , C H3 C N'
_chemical_formula_moiety 'C48 H34 Hf N4 O4,C2 H3 N'
_chemical_formula_sum 'C50 H37 Hf N5 O4'
_chemical_formula_weight 950.34
_chemical_name_systematic
;
 ?
;
_space_group_IT_number 15
_symmetry_cell_setting monoclinic
_symmetry_space_group_name_Hall '-C 2yc'
_symmetry_space_group_name_H-M 'C 1 2/c 1'
_audit_creation_method SHELXL
_cell_angle_alpha 90.00
_cell_angle_beta 103.33(3)
_cell_angle_gamma 90.00
_cell_formula_units_Z 4
_cell_length_a 17.754(9)
_cell_length_b 16.129(7)
_cell_length_c 14.990(5)
_cell_measurement_reflns_used 2856
_cell_measurement_temperature 293(2)
_cell_measurement_theta_max 20.82
_cell_measurement_theta_min 1.73
_cell_volume 4177(3)
_computing_cell_refinement SMART
_computing_data_collection 'SMART (Siemens, 1994)'
_computing_data_reduction 'SHELXTL-V5.0 (Sheldrick, 1994)'
_computing_molecular_graphics SHELXTL-V5.0
_computing_publication_material SHELXTL-V5.0
_computing_structure_refinement SHELXTL-V5.0
_computing_structure_solution SHELXTL-V5.0
_diffrn_ambient_temperature 293(2)
_diffrn_measurement_device 'Siemens SMART CCD'
_diffrn_measurement_method '\w scans'
_diffrn_radiation_monochromator graphite
_diffrn_radiation_source 'fine-focus sealed tube'
_diffrn_radiation_type MoK\a
_diffrn_radiation_wavelength 0.71073
_diffrn_reflns_av_R_equivalents 0.1057
_diffrn_reflns_av_sigmaI/netI 0.1241
_diffrn_reflns_limit_h_max 23
_diffrn_reflns_limit_h_min -18
_diffrn_reflns_limit_k_max 21
_diffrn_reflns_limit_k_min -21
_diffrn_reflns_limit_l_max 12
_diffrn_reflns_limit_l_min -19
_diffrn_reflns_number 8512
_diffrn_reflns_theta_max 24.99
_diffrn_reflns_theta_min 1.73
_diffrn_standards_decay_% 0
_diffrn_standards_interval_count 'measured at start and end of data collection'
_diffrn_standards_number 50
_exptl_absorpt_coefficient_mu 2.550
_exptl_absorpt_correction_T_max 0.845
_exptl_absorpt_correction_T_min 0.646
_exptl_absorpt_correction_type 'Semi-empirical, from equiv. refl. (XEMP SHELXTL-5.0; Sheldrick, 1994)'
_exptl_crystal_colour Purple
_exptl_crystal_density_diffrn 1.511
_exptl_crystal_density_method none
_exptl_crystal_description Needles
_exptl_crystal_F_000 1904
_exptl_crystal_size_max 0.3
_exptl_crystal_size_mid 0.05
_exptl_crystal_size_min 0.05
_refine_diff_density_max 0.707
_refine_diff_density_min -0.653
_refine_ls_extinction_method none
_refine_ls_goodness_of_fit_all 1.376
_refine_ls_goodness_of_fit_obs 1.527
_refine_ls_hydrogen_treatment noref
_refine_ls_matrix_type full
_refine_ls_number_parameters 273
_refine_ls_number_reflns 3534
_refine_ls_number_restraints 35
_refine_ls_restrained_S_all 1.448
_refine_ls_restrained_S_obs 1.524
_refine_ls_R_factor_all 0.1375
_refine_ls_R_factor_obs 0.0780
_refine_ls_shift/esd_max -0.008
_refine_ls_shift/esd_mean 0.000
_refine_ls_structure_factor_coef Fsqd
_refine_ls_weighting_details 'w = 1/[\s^2^(Fo^2^)+(0.0150P)^2^] where P=(Fo^2^+2Fc^2^)/3'
_refine_ls_weighting_scheme calc
_refine_ls_wR_factor_all 0.1096
_refine_ls_wR_factor_obs 0.0920
_reflns_number_observed 2403
_reflns_number_total 3653
_reflns_observed_criterion >2sigma(I)
_cod_data_source_file fg1145.cif
_cod_data_source_block jyc895
_cod_depositor_comments
;
 Marking attached hydrogen atoms.

 Antanas Vaitkus,
 2017-03-27

The following automatic conversions were performed:

'_refine_ls_weighting_scheme' value 'calc w =
1/[\s^2^(Fo^2^)+(0.0150P)^2^] where P=(Fo^2^+2Fc^2^)/3' was changed
to 'calc'. New tag '_refine_ls_weighting_details' was created. The
value of the new tag was set to 'w = 1/[\s^2^(Fo^2^)+(0.0150P)^2^]
where P=(Fo^2^+2Fc^2^)/3'.

Automatic conversion script
Id: cif_fix_values 3143 2015-03-26 13:38:13Z robertas 
;
_cod_original_cell_volume 4177.(3)
_cod_original_sg_symbol_H-M C2/c
_cod_database_code 2005497

loop_
_symmetry_equiv_pos_as_xyz
'x, y, z'
'-x, y, -z+1/2'
'x+1/2, y+1/2, z'
'-x+1/2, y+1/2, -z+1/2'
'-x, -y, -z'
'x, -y, z-1/2'
'-x+1/2, -y+1/2, -z'
'x+1/2, -y+1/2, z-1/2'

loop_
_atom_site_aniso_label
_atom_site_aniso_U_11
_atom_site_aniso_U_22
_atom_site_aniso_U_33
_atom_site_aniso_U_12
_atom_site_aniso_U_13
_atom_site_aniso_U_23
Hf 0.0357(3) 0.0457(4) 0.0522(4) 0.000 0.0035(2) 0.000
O1 0.047(4) 0.055(5) 0.066(4) 0.003(3) 0.004(3) -0.011(3)
O2 0.053(4) 0.062(5) 0.070(5) 0.008(3) 0.011(4) 0.008(4)
N1 0.036(5) 0.037(5) 0.052(5) 0.007(4) 0.007(4) 0.003(4)
C1 0.034(6) 0.044(6) 0.051(6) -0.001(5) 0.006(5) -0.002(5)
C2 0.046(7) 0.070(8) 0.042(6) 0.003(6) -0.005(5) -0.006(5)
C3 0.041(6) 0.063(7) 0.045(6) 0.005(5) 0.002(5) -0.004(5)
C4 0.044(6) 0.042(6) 0.053(6) -0.001(5) 0.010(5) -0.009(5)
C5 0.047(6) 0.029(5) 0.049(6) 0.003(5) 0.012(5) 0.005(4)
N2 0.029(4) 0.046(5) 0.050(5) 0.007(4) 0.004(4) 0.003(4)
C6 0.041(6) 0.047(6) 0.041(6) 0.007(5) 0.007(5) 0.008(4)
C7 0.040(6) 0.076(8) 0.065(7) -0.010(5) 0.029(5) 0.004(6)
C8 0.031(6) 0.060(7) 0.058(7) -0.008(5) -0.001(5) 0.010(5)
C9 0.028(5) 0.046(6) 0.054(6) 0.001(4) 0.012(5) 0.010(5)
C10 0.039(6) 0.047(6) 0.043(6) 0.007(5) -0.002(5) 0.007(5)
C11 0.042(6) 0.069(8) 0.044(6) 0.001(6) 0.005(5) 0.010(5)
C12 0.054(7) 0.081(9) 0.121(10) -0.009(7) -0.022(7) 0.022(7)
C13 0.034(7) 0.113(11) 0.128(11) 0.012(7) -0.013(7) 0.021(9)
C14 0.050(8) 0.124(13) 0.074(8) -0.026(9) -0.017(6) 0.007(9)
C15 0.057(8) 0.091(10) 0.091(10) -0.006(8) -0.012(7) -0.007(8)
C16 0.035(6) 0.067(8) 0.069(7) -0.004(5) -0.005(5) -0.015(6)
C17 0.027(6) 0.064(7) 0.058(7) -0.008(5) 0.003(5) -0.005(6)
C18 0.044(6) 0.060(7) 0.048(6) -0.004(5) 0.003(5) 0.006(5)
C19 0.073(8) 0.092(9) 0.039(7) -0.034(7) 0.008(6) 0.008(6)
C20 0.064(8) 0.187(17) 0.061(9) 0.014(10) 0.019(6) -0.029(10)
C21 0.093(9) 0.151(14) 0.070(9) 0.070(9) 0.023(8) -0.004(8)
C22 0.071(8) 0.107(11) 0.069(8) 0.046(7) 0.026(6) 0.015(7)
C23 0.043(6) 0.049(7) 0.085(8) -0.005(7) 0.020(6) 0.013(7)
C24 0.087(9) 0.099(10) 0.117(10) 0.056(8) 0.032(8) 0.008(7)
N3 0.72(6) 0.25(4) 0.21(3) 0.000 -0.07(3) 0.000
C25 0.40(4) 0.24(4) 0.30(4) 0.000 -0.13(3) 0.000
C26 0.59(6) 0.25(4) 0.75(7) 0.000 -0.16(6) 0.000

loop_
_atom_site_label
_atom_site_occupancy
_atom_site_fract_x
_atom_site_fract_y
_atom_site_fract_z
_atom_site_U_iso_or_equiv
_atom_site_thermal_displace_type
_atom_site_calc_flag
_atom_site_refinement_flags
_atom_site_type_symbol
_atom_site_attached_hydrogens
Hf 1 0.5000 0.18841(4) 0.7500 0.0456(2) Uani d S Hf 0
O1 1 0.4593(3) 0.2854(3) 0.8335(4) 0.057(2) Uani d . O 0
O2 1 0.3958(3) 0.2707(4) 0.6921(5) 0.062(2) Uani d . O 0
N1 1 0.5514(4) 0.1279(4) 0.8855(5) 0.042(2) Uani d . N 0
C1 1 0.6299(5) 0.1178(5) 0.9229(6) 0.044(2) Uani d . C 0
C2 1 0.6439(6) 0.1197(6) 1.0203(6) 0.055(3) Uani d . C 0
H2A 1 0.6919 0.1150 1.0610 0.066 Uiso calc R H 0
C3 1 0.5760(5) 0.1294(5) 1.0427(6) 0.051(2) Uani d . C 0
H3A 1 0.5684 0.1343 1.1018 0.061 Uiso calc R H 0
C4 1 0.5162(5) 0.1310(5) 0.9586(6) 0.046(2) Uani d . C 0
C5 1 0.4370(5) 0.1302(5) 0.9519(6) 0.041(2) Uani d . C 0
N2 1 0.3975(4) 0.1208(4) 0.7842(5) 0.043(2) Uani d . N 0
C6 1 0.3815(5) 0.1177(5) 0.8691(6) 0.043(2) Uani d . C 0
C7 1 0.3035(5) 0.0946(6) 0.8609(7) 0.058(3) Uani d . C 0
H7A 1 0.2797 0.0864 0.9093 0.069 Uiso calc R H 0
C8 1 0.2696(5) 0.0865(5) 0.7719(6) 0.051(3) Uani d . C 0
H8A 1 0.2181 0.0728 0.7475 0.062 Uiso calc R H 0
C9 1 0.3270(5) 0.1028(5) 0.7209(6) 0.042(2) Uani d . C 0
C10 1 0.3143(5) 0.1048(5) 0.6264(6) 0.045(2) Uani d . C 0
C11 1 0.2328(5) 0.0879(7) 0.5736(6) 0.053(3) Uani d . C 0
C12 1 0.1796(6) 0.1517(7) 0.5496(7) 0.092(4) Uani d . C 0
H12A 1 0.1944 0.2055 0.5680 0.111 Uiso calc R H 0
C13 1 0.1052(6) 0.1373(9) 0.4991(8) 0.097(4) Uani d . C 0
H13A 1 0.0699 0.1806 0.4841 0.116 Uiso calc R H 0
C14 1 0.0849(6) 0.0585(10) 0.4718(7) 0.088(4) Uani d . C 0
H14A 1 0.0350 0.0479 0.4379 0.105 Uiso calc R H 0
C15 1 0.1348(7) -0.0038(8) 0.4924(7) 0.085(4) Uani d . C 0
H15A 1 0.1198 -0.0571 0.4719 0.102 Uiso calc R H 0
C16 1 0.2094(5) 0.0099(6) 0.5444(6) 0.060(3) Uani d . C 0
H16A 1 0.2435 -0.0343 0.5595 0.072 Uiso calc R H 0
C17 1 0.4074(5) 0.1417(6) 1.0371(6) 0.051(3) Uani d . C 0
C18 1 0.4223(5) 0.0857(6) 1.1096(6) 0.052(2) Uani d . C 0
H18A 1 0.4517 0.0387 1.1056 0.062 Uiso calc R H 0
C19 1 0.3949(6) 0.0981(7) 1.1861(6) 0.069(3) Uani d . C 0
H19A 1 0.4055 0.0595 1.2334 0.083 Uiso calc R H 0
C20 1 0.3511(6) 0.1685(11) 1.1945(8) 0.103(5) Uani d . C 0
H20A 1 0.3342 0.1788 1.2478 0.124 Uiso calc R H 0
C21 1 0.3339(6) 0.2213(8) 1.1221(9) 0.104(5) Uani d . C 0
H21A 1 0.3027 0.2671 1.1250 0.125 Uiso calc R H 0
C22 1 0.3615(6) 0.2087(7) 1.0444(7) 0.081(4) Uani d . C 0
H22A 1 0.3489 0.2462 0.9961 0.097 Uiso calc R H 0
C23 1 0.4048(5) 0.3100(7) 0.7662(8) 0.058(2) Uani d . C 0
C24 1 0.3548(6) 0.3824(7) 0.7758(7) 0.100(4) Uani d . C 0
H24A 1 0.3702 0.4042 0.8368 0.149 Uiso calc R H 0
H24B 1 0.3017 0.3648 0.7642 0.149 Uiso calc R H 0
H24C 1 0.3602 0.4245 0.7324 0.149 Uiso calc R H 0
N3 1 0.5000 0.552(2) 0.7500 0.42(2) Uani d SDU N 0
C25 1 0.5000 0.624(2) 0.7500 0.35(2) Uani d SDU C 0
C26 1 0.5000 0.711(2) 0.7500 0.58(4) Uani d SDU C 3

loop_
_atom_type_symbol
_atom_type_description
_atom_type_scat_dispersion_real
_atom_type_scat_dispersion_imag
_atom_type_scat_source
C C 0.0033 0.0016 'International Tables Vol C Tables 4.2.6.8 and 6.1.1.4'
H H 0.0000 0.0000 'International Tables Vol C Tables 4.2.6.8 and 6.1.1.4'
N N 0.0061 0.0033 'International Tables Vol C Tables 4.2.6.8 and 6.1.1.4'
O O 0.0106 0.0060 'International Tables Vol C Tables 4.2.6.8 and 6.1.1.4'
Hf Hf -0.5830 6.1852 'International Tables Vol C Tables 4.2.6.8 and 6.1.1.4'

loop_
_geom_angle_atom_site_label_1
_geom_angle_atom_site_label_2
_geom_angle_atom_site_label_3
_geom_angle_site_symmetry_1
_geom_angle_site_symmetry_3
_geom_angle
_geom_angle_publ_flag
O1 Hf O1 2_656 . 90.7(3) yes
O1 Hf N1 2_656 2_656 85.0(2) ?
O1 Hf N1 . 2_656 134.1(2) ?
O1 Hf N1 2_656 . 134.1(2) ?
O1 Hf N1 . . 85.0(2) yes
N1 Hf N1 2_656 . 128.6(3) ?
O1 Hf N2 2_656 . 147.4(2) ?
O1 Hf N2 . . 80.2(2) yes
N1 Hf N2 2_656 . 79.5(2) yes
N1 Hf N2 . . 76.6(2) yes
O1 Hf N2 2_656 2_656 80.2(2) ?
O1 Hf N2 . 2_656 147.4(2) ?
N1 Hf N2 2_656 2_656 76.6(2) ?
N1 Hf N2 . 2_656 79.5(2) ?
N2 Hf N2 . 2_656 122.8(3) yes
O1 Hf O2 2_656 2_656 57.6(2) ?
O1 Hf O2 . 2_656 73.5(2) ?
N1 Hf O2 2_656 2_656 136.2(2) ?
N1 Hf O2 . 2_656 77.5(3) yes
N2 Hf O2 . 2_656 144.4(2) ?
N2 Hf O2 2_656 2_656 75.2(2) ?
O1 Hf O2 2_656 . 73.5(2) yes
O1 Hf O2 . . 57.6(2) yes
N1 Hf O2 2_656 . 77.5(2) ?
N1 Hf O2 . . 136.2(2) ?
N2 Hf O2 . . 75.2(2) yes
N2 Hf O2 2_656 . 144.4(2) ?
O2 Hf O2 2_656 . 108.8(3) yes
O1 Hf C23 2_656 2_656 29.2(2) ?
O1 Hf C23 . 2_656 80.0(2) ?
N1 Hf C23 2_656 2_656 112.0(3) ?
N1 Hf C23 . 2_656 105.7(3) ?
N2 Hf C23 . 2_656 159.8(2) ?
N2 Hf C23 2_656 2_656 76.9(3) ?
O2 Hf C23 2_656 2_656 28.5(2) ?
O2 Hf C23 . 2_656 90.7(3) ?
O1 Hf C23 2_656 . 80.0(2) ?
O1 Hf C23 . . 29.2(2) ?
N1 Hf C23 2_656 . 105.7(3) ?
N1 Hf C23 . . 112.0(3) ?
N2 Hf C23 . . 76.9(3) ?
N2 Hf C23 2_656 . 159.8(2) ?
O2 Hf C23 2_656 . 90.7(3) ?
O1 Hf C23 2_656 . 80.0(2) ?
O1 Hf C23 . . 29.2(2) ?
N1 Hf C23 2_656 . 105.7(3) ?
N1 Hf C23 . . 112.0(3) ?
N2 Hf C23 . . 76.9(3) ?
N2 Hf C23 2_656 . 159.8(2) ?
O2 Hf C23 2_656 . 90.7(3) ?
O2 Hf C23 . . 28.5(2) ?
C23 Hf C23 2_656 . 83.8(4) yes
C23 O1 Hf . . 93.4(6) ?
C23 O2 Hf . . 91.7(6) ?
C4 N1 C1 . . 106.3(7) ?
C4 N1 Hf . . 122.5(5) ?
C1 N1 Hf . . 125.2(6) ?
C10 C1 N1 2_656 . 125.4(8) ?
C10 C1 C2 2_656 . 125.1(8) ?
N1 C1 C2 . . 109.5(7) ?
C3 C2 C1 . . 107.9(8) ?
C2 C3 C4 . . 107.9(8) ?
N1 C4 C5 . . 125.3(8) ?
N1 C4 C3 . . 108.3(8) ?
C5 C4 C3 . . 126.2(9) ?
C4 C5 C6 . . 123.8(8) ?
C4 C5 C17 . . 119.1(8) ?
C6 C5 C17 . . 117.1(8) ?
C6 N2 C9 . . 106.1(7) ?
C6 N2 Hf . . 125.1(6) ?
C9 N2 Hf . . 125.1(5) ?
N2 C6 C5 . . 124.2(8) ?
N2 C6 C7 . . 109.8(8) ?
C5 C6 C7 . . 125.9(9) ?
C8 C7 C6 . . 108.6(8) ?
C7 C8 C9 . . 107.6(8) ?
C10 C9 N2 . . 126.4(7) ?
C10 C9 C8 . . 125.7(8) ?
N2 C9 C8 . . 107.9(7) ?
C9 C10 C1 . 2_656 125.7(8) ?
C9 C10 C11 . . 116.4(8) ?
C1 C10 C11 2_656 . 117.9(8) ?
C16 C11 C12 . . 117.5(9) ?
C16 C11 C10 . . 121.3(9) ?
C12 C11 C10 . . 121.1(9) ?
C13 C12 C11 . . 121.7(11) ?
C14 C13 C12 . . 118.3(11) ?
C15 C14 C13 . . 121.5(11) ?
C14 C15 C16 . . 120.4(11) ?
C11 C16 C15 . . 120.5(10) ?
C22 C17 C18 . . 117.4(9) ?
C22 C17 C5 . . 119.7(9) ?
C18 C17 C5 . . 122.9(9) ?
C19 C18 C17 . . 121.5(10) ?
C18 C19 C20 . . 120.6(10) ?
C21 C20 C19 . . 117.7(10) ?
C20 C21 C22 . . 121.6(11) ?
C17 C22 C21 . . 121.0(10) ?
O2 C23 O1 . . 117.2(10) ?
O2 C23 C24 . . 121.4(9) ?
O1 C23 C24 . . 121.4(10) ?
O2 C23 Hf . . 59.8(5) ?
O1 C23 Hf . . 57.4(5) ?
C24 C23 Hf . . 176.7(7) ?
N3 C25 C26 . . 180.00(2) ?

loop_
_geom_bond_atom_site_label_1
_geom_bond_atom_site_label_2
_geom_bond_site_symmetry_2
_geom_bond_distance
_geom_bond_publ_flag
Hf O1 2_656 2.226(5) ?
Hf O1 . 2.226(5) yes
Hf N1 2_656 2.249(7) ?
Hf N1 . 2.249(6) yes
Hf N2 . 2.280(7) yes
Hf N2 2_656 2.280(7) ?
Hf O2 2_656 2.280(6) ?
Hf O2 . 2.280(6) yes
O1 C23 . 1.289(10) yes
O2 C23 . 1.257(10) yes
N1 C4 . 1.382(9) yes
N1 C1 . 1.387(10) yes
C1 C10 2_656 1.381(11) ?
C1 C2 . 1.423(11) yes
C2 C3 . 1.333(11) yes
C3 C4 . 1.449(11) yes
C4 C5 . 1.386(11) yes
C5 C6 . 1.410(11) yes
C5 C17 . 1.501(11) ?
N2 C6 . 1.367(9) yes
N2 C9 . 1.415(10) yes
C6 C7 . 1.412(11) yes
C7 C8 . 1.338(10) yes
C8 C9 . 1.433(10) yes
C9 C10 . 1.382(10) yes
C10 C1 2_656 1.381(11) ?
C10 C11 . 1.506(11) ?
C11 C16 . 1.364(11) ?
C11 C12 . 1.386(12) ?
C12 C13 . 1.383(13) ?
C13 C14 . 1.359(15) ?
C14 C15 . 1.328(14) ?
C15 C16 . 1.390(12) ?
C17 C22 . 1.373(12) ?
C17 C18 . 1.389(11) ?
C18 C19 . 1.361(12) ?
C19 C20 . 1.399(15) ?
C20 C21 . 1.357(15) ?
C21 C22 . 1.380(13) ?
C23 C24 . 1.494(13) yes
N3 C25 . 1.148(10) ?
C25 C26 . 1.411(10) ?

loop_
_geom_torsion_atom_site_label_1
_geom_torsion_atom_site_label_2
_geom_torsion_atom_site_label_3
_geom_torsion_atom_site_label_4
_geom_torsion_site_symmetry_1
_geom_torsion_site_symmetry_4
_geom_torsion
O1 Hf O1 C23 2_656 . 67.9(5)
N1 Hf O1 C23 2_656 . -15.8(6)
N1 Hf O1 C23 . . -157.8(5)
N2 Hf O1 C23 . . -80.6(5)
N2 Hf O1 C23 2_656 . 140.6(5)
O2 Hf O1 C23 2_656 . 123.8(5)
O2 Hf O1 C23 . . -2.0(5)
C23 Hf O1 C23 2_656 . 95.3(6)
O1 Hf O2 C23 2_656 . -99.6(6)
O1 Hf O2 C23 . . 2.1(5)
N1 Hf O2 C23 2_656 . 172.0(6)
N1 Hf O2 C23 . . 38.2(7)
N2 Hf O2 C23 . . 89.7(6)
N2 Hf O2 C23 2_656 . -143.8(5)
O2 Hf O2 C23 2_656 . -53.2(5)
C23 Hf O2 C23 2_656 . -75.6(7)
O1 Hf N1 C4 2_656 . 120.9(6)
O1 Hf N1 C4 . . 34.8(6)
N1 Hf N1 C4 2_656 . -110.8(6)
N2 Hf N1 C4 . . -46.3(6)
N2 Hf N1 C4 2_656 . -174.0(7)
O2 Hf N1 C4 2_656 . 109.0(6)
O2 Hf N1 C4 . . 4.8(8)
C23 Hf N1 C4 2_656 . 113.0(6)
C23 Hf N1 C4 . . 23.4(7)
O1 Hf N1 C1 2_656 . -27.9(8)
O1 Hf N1 C1 . . -114.0(7)
N1 Hf N1 C1 2_656 . 100.4(7)
N2 Hf N1 C1 . . 164.9(7)
N2 Hf N1 C1 2_656 . 37.2(6)
O2 Hf N1 C1 2_656 . -39.8(6)
O2 Hf N1 C1 . . -144.0(6)
C23 Hf N1 C1 2_656 . -35.9(7)
C23 Hf N1 C1 . . -125.5(7)
C4 N1 C1 C10 . 2_656 174.2(8)
Hf N1 C1 C10 . 2_656 -32.8(12)
C4 N1 C1 C2 . . -3.5(9)
Hf N1 C1 C2 . . 149.5(6)
C10 C1 C2 C3 2_656 . -176.8(9)
N1 C1 C2 C3 . . 0.9(10)
C1 C2 C3 C4 . . 2.0(10)
C1 N1 C4 C5 . . -171.5(8)
Hf N1 C4 C5 . . 34.6(11)
C1 N1 C4 C3 . . 4.7(9)
Hf N1 C4 C3 . . -149.2(5)
C2 C3 C4 N1 . . -4.3(10)
C2 C3 C4 C5 . . 171.9(9)
N1 C4 C5 C6 . . 6.7(14)
C3 C4 C5 C6 . . -168.8(8)
N1 C4 C5 C17 . . -174.5(8)
C3 C4 C5 C17 . . 10.0(13)
O1 Hf N2 C6 2_656 . -121.3(6)
O1 Hf N2 C6 . . -45.6(6)
N1 Hf N2 C6 2_656 . 175.7(6)
N1 Hf N2 C6 . . 41.6(6)
N2 Hf N2 C6 2_656 . 109.3(6)
O2 Hf N2 C6 2_656 . -2.9(8)
O2 Hf N2 C6 . . -104.6(6)
C23 Hf N2 C6 2_656 . -57.5(12)
C23 Hf N2 C6 . . -75.3(6)
O1 Hf N2 C9 2_656 . 33.7(8)
O1 Hf N2 C9 . . 109.4(6)
N1 Hf N2 C9 2_656 . -29.3(6)
N1 Hf N2 C9 . . -163.4(7)
N2 Hf N2 C9 2_656 . -95.6(6)
O2 Hf N2 C9 2_656 . 152.2(6)
O2 Hf N2 C9 . . 50.5(6)
C23 Hf N2 C9 2_656 . 97.5(11)
C23 Hf N2 C9 . . 79.8(6)
C9 N2 C6 C5 . . 178.5(8)
Hf N2 C6 C5 . . -22.6(11)
C9 N2 C6 C7 . . 2.6(9)
Hf N2 C6 C7 . . 161.5(6)
C4 C5 C6 N2 . . -13.2(13)
C17 C5 C6 N2 . . 168.0(8)
C4 C5 C6 C7 . . 162.1(9)
C17 C5 C6 C7 . . -16.7(13)
N2 C6 C7 C8 . . -2.5(10)
C5 C6 C7 C8 . . -178.3(8)
C6 C7 C8 C9 . . 1.3(10)
C6 N2 C9 C10 . . 175.2(8)
Hf N2 C9 C10 . . 16.2(11)
C6 N2 C9 C8 . . -1.7(9)
Hf N2 C9 C8 . . -160.7(5)
C7 C8 C9 C10 . . -176.7(8)
C7 C8 C9 N2 . . 0.3(9)
N2 C9 C10 C1 . 2_656 5.9(14)
C8 C9 C10 C1 . 2_656 -177.8(9)
N2 C9 C10 C11 . . -176.6(8)
C8 C9 C10 C11 . . -0.2(13)
C9 C10 C11 C16 . . -93.2(10)
C1 C10 C11 C16 2_656 . 84.6(11)
C9 C10 C11 C12 . . 89.5(11)
C1 C10 C11 C12 2_656 . -92.7(11)
C16 C11 C12 C13 . . 0.8(16)
C10 C11 C12 C13 . . 178.2(10)
C11 C12 C13 C14 . . -0.8(19)
C12 C13 C14 C15 . . -0.(2)
C13 C14 C15 C16 . . 1.2(19)
C12 C11 C16 C15 . . 0.2(14)
C10 C11 C16 C15 . . -177.2(9)
C14 C15 C16 C11 . . -1.2(17)
C4 C5 C17 C22 . . 118.0(10)
C6 C5 C17 C22 . . -63.1(11)
C4 C5 C17 C18 . . -63.9(11)
C6 C5 C17 C18 . . 115.0(9)
C22 C17 C18 C19 . . -2.2(14)
C5 C17 C18 C19 . . 179.6(8)
C17 C18 C19 C20 . . -0.5(15)
C18 C19 C20 C21 . . 3.1(17)
C19 C20 C21 C22 . . -3.0(19)
C18 C17 C22 C21 . . 2.3(15)
C5 C17 C22 C21 . . -179.5(10)
C20 C21 C22 C17 . . 0.3(19)
Hf O2 C23 O1 . . -3.4(8)
Hf O2 C23 C24 . . 176.4(8)
Hf O1 C23 O2 . . 3.5(8)
Hf O1 C23 C24 . . -176.3(8)
O1 Hf C23 O2 2_656 . 73.8(5)
O1 Hf C23 O2 . . -176.4(9)
N1 Hf C23 O2 2_656 . -8.2(6)
N1 Hf C23 O2 . . -152.5(5)
N2 Hf C23 O2 . . -83.1(5)
N2 Hf C23 O2 2_656 . 85.6(10)
O2 Hf C23 O2 2_656 . 130.7(5)
C23 Hf C23 O2 2_656 . 103.0(6)
O1 Hf C23 O1 2_656 . -109.8(5)
N1 Hf C23 O1 2_656 . 168.3(5)
N1 Hf C23 O1 . . 24.0(6)
N2 Hf C23 O1 . . 93.4(5)
N2 Hf C23 O1 2_656 . -97.9(9)
O2 Hf C23 O1 2_656 . -52.9(5)
O2 Hf C23 O1 . . 176.4(9)
C23 Hf C23 O1 2_656 . -80.5(5)
O1 Hf C23 C24 2_656 . -39.(13)
O1 Hf C23 C24 . . 71.(13)
N1 Hf C23 C24 2_656 . -121.(13)
N1 Hf C23 C24 . . 95.(13)
N2 Hf C23 C24 . . 164.(14)
N2 Hf C23 C24 2_656 . -27.(14)
O2 Hf C23 C24 2_656 . 18.(13)
O2 Hf C23 C24 . . -113.(14)
C23 Hf C23 C24 2_656 . -10.(13)
